data_4335576
loop_
_publ_author_name
'Rosario M. P. Colodrero'
'Giasemi K. Angeli'
'Montse Bazaga-Garcia'
'Pascual Olivera-Pastor'
'Didier Villemin'
'Enrique R. Losilla'
'Estefania Q. Martos'
'Gary B. Hix'
'Miguel A. G. Aranda'
'Konstantinos D. Demadis'
'Aurelio Cabeza'

_publ_contact_author_address
;Dpto Qu\'imica Inorg\'anica, Cristalograf\'ia y Mineralog\'ia
Facultad de Ciencias, Campus de Teatinos s/n
29071 M\'alaga
Spain
;
_publ_contact_author_email aurelio@uma.es
_publ_contact_author_name 'A. Cabeza'
_publ_contact_author_phone +34952131874
_publ_section_title
;
 Structural Variability in Multifunctional Metal
 Xylenediaminetetraphosphonate Hybrids
;
_journal_name_full 'Inorganic Chemistry'
_journal_page_first 8770
_journal_page_last 8783
_journal_paper_doi 10.1021/ic400951s
_journal_volume 52
_journal_year 2013
_chemical_formula_sum 'C12 Mg N2 O16 P4'
_chemical_formula_weight 576.33
_space_group_IT_number 2
_symmetry_cell_setting triclinic
_symmetry_Int_Tables_number 2
_symmetry_space_group_name_Hall '-P 1'
_symmetry_space_group_name_H-M 'P -1'
_audit_author_name Rosario
_audit_creation_date 2013-02-21T16:27
_audit_creation_method 'from EXP file using GSAS2CIF'
_audit_update_record ' 2013-02-21T16:27  Initial CIF as created by GSAS2CIF'
_cell_angle_alpha 87.071(16)
_cell_angle_beta 81.018(10)
_cell_angle_gamma 73.831(11)
_cell_formula_units_Z 1
_cell_length_a 6.9549(15)
_cell_length_b 7.5700(10)
_cell_length_c 10.6511(14)
_cell_measurement_temperature 293
_cell_volume 531.96(16)
_computing_structure_refinement GSAS
_diffrn_ambient_temperature 293
_diffrn_radiation_probe x-ray
_diffrn_radiation_type 'Cu K\a~1~'
_diffrn_radiation_wavelength 1.5406
_diffrn_source 'sealed x-ray tube'
_exptl_absorpt_correction_T_max 1.00000
_exptl_absorpt_correction_T_min 1.00000
_exptl_absorpt_process_details
;   GSAS Absorption/surface roughness correction: function number 0
 No correction is applied.
;
_pd_calc_method 'Rietveld Refinement'
_pd_meas_2theta_range_inc 0.017
_pd_meas_2theta_range_max 99.9834
_pd_meas_2theta_range_min 4.0184
_pd_phase_name Mg-(p-H6L)
_pd_proc_2theta_range_inc 0.017
_pd_proc_2theta_range_max 100.00517
_pd_proc_2theta_range_min 4.04017
_pd_proc_info_datetime 2013-02-21T16:27:13
_pd_proc_ls_background_function
;   GSAS Background function number 1 with  8 terms.
 Shifted Chebyshev function of 1st kind
      1:    946.266     2:   -1183.05     3:    661.138     4:   -235.101    
      5:    48.3871     6:    14.4004     7:   -39.5154     8:    91.9450    
;
_pd_proc_ls_peak_cutoff 0.00500
_pd_proc_ls_pref_orient_corr
;   March-Dollase
 AXIS  1 Ratio=   0.90140  h= 0.000  k= 0.000  l= 1.000
 Prefered orientation correction range: Min=   0.85639, Max=   1.36349
;
_pd_proc_ls_profile_function
;
 CW Profile function number 4 with  27 terms
 Pseudovoigt profile coefficients as parameterized in
 P. Thompson, D.E. Cox & J.B. Hastings (1987). J. Appl. Cryst.,20,79-83.
 Asymmetry correction of L.W. Finger, D.E. Cox & A. P. Jephcoat (1994).
 J. Appl. Cryst.,27,892-900.
 Microstrain broadening by P.W. Stephens,  (1999). J. Appl. Cryst.,32,281-289.
 Peak tails are ignored  where the intensity is below 0.0050 times the peak
   Aniso. broadening axis   0.0   0.0   1.0
;
_pd_proc_ls_prof_R_factor 0.1052
_pd_proc_ls_prof_wR_expected 0.0235
_pd_proc_ls_prof_wR_factor 0.1505
_refine_ls_goodness_of_fit_all 7.27
_refine_ls_matrix_type full
_refine_ls_number_parameters 81
_refine_ls_number_restraints 46
_refine_ls_R_Fsqd_factor 0.09676
_refine_ls_shift/su_max 0.15
_refine_ls_shift/su_mean 0.33
_reflns_d_resolution_high 1.344
_reflns_d_resolution_low 10.520
_reflns_limit_h_max 5
_reflns_limit_h_min 0
_reflns_limit_k_max 5
_reflns_limit_k_min -5
_reflns_limit_l_max 7
_reflns_limit_l_min -7
_reflns_number_total 455
_cod_data_source_file ic400951s_si_002_1.cif
_cod_data_source_block Mg-(p-H6L)_publ
_cod_original_cell_volume 531.97(19)
_cod_database_code 4335576

loop_
_symmetry_equiv_pos_site_id
_symmetry_equiv_pos_as_xyz
1 +x,+y,+z
-1 -x,-y,-z

loop_
_atom_site_type_symbol
_atom_site_label
_atom_site_fract_x
_atom_site_fract_y
_atom_site_fract_z
_atom_site_occupancy
_atom_site_thermal_displace_type
_atom_site_U_iso_or_equiv
_atom_site_symmetry_multiplicity
Mg Mg 0.5 0.0 0.0 1.0 Uiso 0.015 1
P P1 0.6891(17) 0.3441(16) 0.1136(11) 1.0 Uiso 0.015 2
P P2 0.4383(21) -0.0118(15) 0.3035(9) 1.0 Uiso 0.015 2
O O1 0.5676(29) 0.2548(31) 0.0479(15) 1.0 Uiso 0.015 2
O O2 0.5544(29) 0.4806(25) 0.2205(17) 1.0 Uiso 0.015 2
O O3 0.8357(22) 0.4275(26) 0.0249(18) 1.0 Uiso 0.015 2
C C1 0.8407(30) 0.1639(29) 0.2043(16) 1.0 Uiso 0.015 2
O O4 0.3838(28) 0.0338(26) 0.1738(12) 1.0 Uiso 0.015 2
O O5 0.2364(27) 0.0670(28) 0.4036(18) 1.0 Uiso 0.015 2
O O6 0.488(4) 0.7966(20) 0.3493(18) 1.0 Uiso 0.015 2
C C2 0.5479(29) 0.1705(29) 0.3152(23) 1.0 Uiso 0.015 2
O Ow1 0.7225(27) 0.7830(27) 0.0815(19) 1.0 Uiso 0.015 2
N N 0.7489(27) 0.1805(27) 0.3412(14) 1.0 Uiso 0.015 2
C C3 0.7216(32) 0.3665(33) 0.4014(24) 1.0 Uiso 0.015 2
C C4 0.8851(34) 0.3892(35) 0.4689(25) 1.0 Uiso 0.015 2
C c5 0.081(4) 0.374(4) 0.4031(23) 1.0 Uiso 0.015 2
C C6 -0.1740(24) 0.486(4) 0.5806(18) 1.0 Uiso 0.015 2
O Ow2 0.2208(29) 0.7411(29) 0.1856(17) 1.0 Uiso 0.025 2

loop_
_atom_type_symbol
_atom_type_number_in_cell
_atom_type_scat_dispersion_real
_atom_type_scat_dispersion_imag
_atom_type_scat_Cromer_Mann_a1
_atom_type_scat_Cromer_Mann_a2
_atom_type_scat_Cromer_Mann_a3
_atom_type_scat_Cromer_Mann_a4
_atom_type_scat_Cromer_Mann_b1
_atom_type_scat_Cromer_Mann_b2
_atom_type_scat_Cromer_Mann_b3
_atom_type_scat_Cromer_Mann_b4
_atom_type_scat_Cromer_Mann_c
_atom_type_scat_source
Mg 1.0 0.000 0.000 5.42040 2.82750 2.17350 79.2611 1.22690 0.38080 2.30730 7.19370 0.85840 International_Tables_Vol_C
P 4.0 0.000 0.000 6.43450 1.90670 4.17910 27.1570 1.78000 0.52600 1.49080 68.1645 1.11490 International_Tables_Vol_C
O 16.0 0.000 0.000 3.04850 13.2771 2.28680 5.70110 1.54630 0.32390 0.86700 32.9089 0.25080 International_Tables_Vol_C
C 12.0 0.000 0.000 2.31000 20.8439 1.02000 10.2075 1.58860 0.56870 0.86500 51.6512 0.21560 International_Tables_Vol_C
N 2.0 0.000 0.000 12.2126 0.00570 3.13220 9.89330 2.01250 28.9975 1.16630 0.58260 -11.529 International_Tables_Vol_C

loop_
_geom_angle_atom_site_label_1
_geom_angle_atom_site_label_2
_geom_angle_atom_site_label_3
_geom_angle
_geom_angle_site_symmetry_1
_geom_angle_site_symmetry_3
_geom_angle_publ_flag
O1 Mg O1 179.972 1_555 -1_655 n
O1 Mg O4 77.4(7) 1_555 1_555 n
O1 Mg O4 102.6(7) 1_555 -1_655 n
O1 Mg Ow1 103.9(7) 1_555 1_545 n
O1 Mg Ow1 76.1(7) 1_555 -1_665 n
O1 Mg O4 102.6(7) -1_655 1_555 n
O1 Mg O4 77.4(7) -1_655 -1_655 n
O1 Mg Ow1 76.1(7) -1_655 1_545 n
O1 Mg Ow1 103.9(7) -1_655 -1_665 n
O4 Mg O4 180.0 1_555 -1_655 n
O4 Mg Ow1 81.5(5) 1_555 1_545 n
O4 Mg Ow1 98.5(5) 1_555 -1_665 n
O4 Mg Ow1 98.5(5) -1_655 1_545 n
O4 Mg Ow1 81.5(5) -1_655 -1_665 n
Ow1 Mg Ow1 179.9604 1_545 -1_665 n
O1 P1 O2 112.4(12) 1_555 1_555 n
O1 P1 O3 114.6(12) 1_555 1_555 n
O1 P1 C1 106.2(12) 1_555 1_555 n
O2 P1 O3 113.1(11) 1_555 1_555 n
O2 P1 C1 102.5(9) 1_555 1_555 n
O3 P1 C1 106.9(11) 1_555 1_555 n
O4 P2 O5 107.4(12) 1_555 1_555 n
O4 P2 O6 120.5(13) 1_555 1_545 n
O4 P2 C2 97.1(11) 1_555 1_555 n
O5 P2 O6 97.7(11) 1_555 1_545 n
O5 P2 C2 97.0(10) 1_555 1_555 n
O6 P2 C2 132.6(14) 1_545 1_555 n
Mg O1 P1 148.6(15) 1_555 1_555 n
P1 C1 N 109.2(11) 1_555 1_555 n
Mg O4 P2 140.7(12) 1_555 1_555 n
P2 C2 N 134.2(18) 1_555 1_555 n
C1 N C2 93.8(12) 1_555 1_555 n
C1 N C3 115.3(16) 1_555 1_555 n
C2 N C3 108.4(14) 1_555 1_555 n
N C3 C4 118.2(15) 1_555 1_555 n
C3 C4 c5 120.8(18) 1_555 1_655 n
C3 C4 C6 117.0(17) 1_555 1_655 n
c5 C4 C6 118.3(8) 1_655 1_655 n
C4 c5 C6 118.4(9) 1_455 -1_566 n
C4 C6 c5 117.9(8) 1_455 -1_566 n

loop_
_geom_bond_atom_site_label_1
_geom_bond_atom_site_label_2
_geom_bond_distance
_geom_bond_site_symmetry_2
_geom_bond_publ_flag
Mg P2 3.194(10) 1_555 n
Mg P2 3.194(10) -1_655 n
Mg O1 2.209(18) 1_555 n
Mg O1 2.209(18) -1_655 n
Mg O4 1.900(14) 1_555 n
Mg O4 1.900(14) -1_655 n
Mg Ow1 2.169(19) 1_545 n
Mg Ow1 2.169(19) -1_665 n
P1 O1 1.487(11) 1_555 n
P1 O2 1.578(10) 1_555 n
P1 O3 1.526(10) 1_555 n
P1 C1 1.813(11) 1_555 n
P2 Mg 3.194(10) 1_555 n
P2 O4 1.488(11) 1_555 n
P2 O5 1.611(11) 1_555 n
P2 O6 1.470(11) 1_545 n
P2 C2 1.771(11) 1_555 n
O1 Mg 2.209(18) 1_555 n
O1 P1 1.487(11) 1_555 n
O2 P1 1.578(10) 1_555 n
O3 P1 1.526(10) 1_555 n
C1 P1 1.813(11) 1_555 n
C1 C2 2.178(21) 1_555 n
C1 N 1.495(12) 1_555 n
O4 Mg 1.900(14) 1_555 n
O4 P2 1.488(11) 1_555 n
O5 P2 1.611(11) 1_555 n
O6 P2 1.470(11) 1_565 n
C2 P2 1.771(11) 1_555 n
C2 C1 2.178(21) 1_555 n
C2 N 1.489(12) 1_555 n
Ow1 Mg 2.169(19) 1_565 n
N C1 1.495(12) 1_555 n
N C2 1.489(12) 1_555 n
N C3 1.528(12) 1_555 n
C3 N 1.528(12) 1_555 n
C3 C4 1.489(12) 1_555 n
C4 C3 1.489(12) 1_555 n
C4 c5 1.411(11) 1_655 n
C4 C6 1.376(11) 1_655 n
c5 C4 1.411(11) 1_455 n
c5 C6 1.412(11) -1_566 n
C6 C4 1.376(11) 1_455 n
C6 c5 1.412(11) -1_566 n
